data_1553676
loop_
_publ_author_name
'Yang, Xin-Yu'
'Yuan, Shuai'
'Qin, Jun-Sheng'
'Lollar, Christina'
'Alsalme, Ali'
'Zhou, Hong-Cai'

_publ_section_title
;
 A flexible thioether-based MOF as a crystalline sponge for structural
 characterization of liquid organic molecules
;
_journal_issue 9
_journal_name_full 'Materials Chemistry Frontiers'
_journal_page_first 1764
_journal_paper_doi 10.1039/C7QM00152E
_journal_volume 1
_journal_year 2017
_chemical_formula_moiety 'C37 H43 Cu2 I2 N5 O2 S3'
_chemical_formula_sum 'C37 H43 Cu2 I2 N5 O2 S3'
_chemical_formula_weight 1066.82
_space_group_IT_number 2
_space_group_name_Hall '-P 1'
_space_group_name_H-M_alt 'P -1'
_symmetry_cell_setting triclinic
_symmetry_space_group_name_H-M 'P -1'
_atom_sites_solution_hydrogens geom
_atom_sites_solution_primary direct
_atom_sites_solution_secondary difmap
_audit_creation_method SHELXL-97
_audit_update_record
;
2017-04-03 deposited with the CCDC.
2017-04-27 downloaded from the CCDC.
;
_cell_angle_alpha 66.114(3)
_cell_angle_beta 88.537(4)
_cell_angle_gamma 80.515(4)
_cell_formula_units_Z 2
_cell_length_a 9.102(3)
_cell_length_b 14.511(4)
_cell_length_c 17.160(5)
_cell_measurement_reflns_used 7210
_cell_measurement_temperature 296(2)
_cell_measurement_theta_max 25.12
_cell_measurement_theta_min 2.27
_cell_volume 2041.9(11)
_computing_cell_refinement 'SAINT+ ver. (Bruker, 2001)'
_computing_data_collection 'APEX2  (Bruker, 2008)'
_computing_data_reduction 'SAINT+ ver. (Bruker, 2001)'
_computing_molecular_graphics 'SHELXTL (Sheldrick, 2008)'
_computing_publication_material 'SHELXTL (Sheldrick, 2008)'
_computing_structure_refinement 'SHELXL-97 (Sheldrick, 2008)'
_computing_structure_solution 'SHELXS-97 (Sheldrick, 2008)'
_diffrn_ambient_temperature 296(2)
_diffrn_measured_fraction_theta_full 0.989
_diffrn_measured_fraction_theta_max 0.989
_diffrn_measurement_device_type 'Bruker SMART APEX II CCD area detector'
_diffrn_measurement_method 'phi and omega scans'
_diffrn_radiation_monochromator graphite
_diffrn_radiation_source 'fine-focus sealed tube'
_diffrn_radiation_type MoK\a
_diffrn_radiation_wavelength 0.71073
_diffrn_reflns_av_R_equivalents 0.0274
_diffrn_reflns_av_sigmaI/netI 0.0523
_diffrn_reflns_limit_h_max 10
_diffrn_reflns_limit_h_min -10
_diffrn_reflns_limit_k_max 12
_diffrn_reflns_limit_k_min -17
_diffrn_reflns_limit_l_max 20
_diffrn_reflns_limit_l_min -20
_diffrn_reflns_number 11836
_diffrn_reflns_theta_full 25.12
_diffrn_reflns_theta_max 25.12
_diffrn_reflns_theta_min 2.27
_exptl_absorpt_coefficient_mu 2.745
_exptl_absorpt_correction_T_max 0.5964
_exptl_absorpt_correction_T_min 0.5469
_exptl_absorpt_correction_type multi-scan
_exptl_absorpt_process_details 'SADABS (Sheldrick, 2008)'
_exptl_crystal_colour colorless
_exptl_crystal_density_diffrn 1.735
_exptl_crystal_density_method 'not measured'
_exptl_crystal_description block
_exptl_crystal_F_000 1056
_exptl_crystal_size_max 0.25
_exptl_crystal_size_mid 0.23
_exptl_crystal_size_min 0.21
_refine_diff_density_max 1.178
_refine_diff_density_min -0.756
_refine_diff_density_rms 0.132
_refine_ls_extinction_method none
_refine_ls_goodness_of_fit_ref 1.026
_refine_ls_hydrogen_treatment constr
_refine_ls_matrix_type full
_refine_ls_number_parameters 465
_refine_ls_number_reflns 7210
_refine_ls_number_restraints 0
_refine_ls_restrained_S_all 1.026
_refine_ls_R_factor_all 0.0568
_refine_ls_R_factor_gt 0.0411
_refine_ls_shift/su_max 0.018
_refine_ls_shift/su_mean 0.001
_refine_ls_structure_factor_coef Fsqd
_refine_ls_weighting_details 'calc w=1/[\s^2^(Fo^2^)+(0.0481P)^2^+3.6852P] where P=(Fo^2^+2Fc^2^)/3'
_refine_ls_weighting_scheme calc
_refine_ls_wR_factor_gt 0.0964
_refine_ls_wR_factor_ref 0.1050
_reflns_number_gt 5681
_reflns_number_total 7210
_reflns_threshold_expression >2\s(I)
_cod_data_source_file c7qm00152e2.cif
_cod_data_source_block PCN-41(NMP)
_cod_depositor_comments
;
The following automatic conversions were performed:

data item '_symmetry_cell_setting' value 'Triclinic' was changed to
'triclinic' in accordance with the
/home/saulius/struct/COD-crude-data/automatic-downloads/DataCite-retrospective/RSC/depositions/lib/dictionaries/cif_core.dic
dictionary named 'cif_core.dic' version 2.4.2 last updated on
2011-04-26.

Automatic conversion script
Id: cif_fix_values 6909 2019-04-08 15:41:33Z antanas 
;
_cod_original_cell_volume 2042.1(10)
_cod_original_sg_symbol_H-M P-1
_cod_database_code 1553676

loop_
_symmetry_equiv_pos_as_xyz
'x, y, z'
'-x, -y, -z'

loop_
_atom_site_label
_atom_site_type_symbol
_atom_site_fract_x
_atom_site_fract_y
_atom_site_fract_z
_atom_site_U_iso_or_equiv
_atom_site_adp_type
_atom_site_occupancy
_atom_site_symmetry_multiplicity
_atom_site_calc_flag
_atom_site_refinement_flags
I1 I -0.61632(4) 0.92932(3) 0.61438(2) 0.02049(11) Uani 1 1 d .
I2 I -0.28345(4) 1.13173(3) 0.60566(2) 0.02139(11) Uani 1 1 d .
Cu2 Cu -0.36988(7) 0.99896(5) 0.55927(5) 0.02378(17) Uani 1 1 d .
Cu1 Cu -0.51900(7) 1.05396(5) 0.67415(4) 0.02243(17) Uani 1 1 d .
S2 S 0.16733(15) 0.61394(10) 0.61065(9) 0.0229(3) Uani 1 1 d .
S3 S 0.94207(15) 0.43524(11) 0.63195(11) 0.0307(4) Uani 1 1 d .
S1 S 0.4235(2) 0.23021(15) 0.91194(10) 0.0477(5) Uani 1 1 d .
O2 O 0.1195(10) 0.8531(8) 0.0045(5) 0.167(5) Uani 1 1 d .
C3 C 0.3205(7) 0.5106(5) 0.8181(4) 0.0408(17) Uani 1 1 d .
H3A H 0.2938 0.4492 0.8608 0.061 Uiso 1 1 calc R
H3B H 0.2339 0.5517 0.7828 0.061 Uiso 1 1 calc R
H3C H 0.3590 0.5484 0.8454 0.061 Uiso 1 1 calc R
N2 N -0.2049(5) 0.8754(3) 0.5877(3) 0.0207(10) Uani 1 1 d .
C8 C 0.5423(7) 0.3260(5) 0.8935(4) 0.0324(15) Uani 1 1 d .
H8A H 0.5062 0.3682 0.9239 0.039 Uiso 1 1 calc R
H8B H 0.6433 0.2925 0.9147 0.039 Uiso 1 1 calc R
N1 N 0.4811(5) 0.0379(3) 1.1983(3) 0.0268(11) Uani 1 1 d .
C11 C 1.0833(6) 0.3349(4) 0.6365(3) 0.0207(12) Uani 1 1 d .
N3 N 1.3153(5) 0.1760(3) 0.6517(3) 0.0199(10) Uani 1 1 d .
C16 C -0.1211(6) 0.7053(4) 0.6001(4) 0.0267(13) Uani 1 1 d .
H16 H -0.1452 0.6441 0.6031 0.032 Uiso 1 1 calc R
C17 C 0.6508(5) 0.4290(4) 0.6631(3) 0.0175(11) Uani 1 1 d .
C20 C 0.6431(6) 0.3630(4) 0.7480(4) 0.0229(12) Uani 1 1 d .
N4 N 0.1548(12) 0.5136(7) 0.1134(6) 0.105(3) Uani 1 1 d .
C23 C 0.3359(5) 0.6468(4) 0.6414(4) 0.0205(12) Uani 1 1 d .
H23A H 0.3749 0.6969 0.5921 0.025 Uiso 1 1 calc R
H23B H 0.3145 0.6750 0.6838 0.025 Uiso 1 1 calc R
O1 O 0.2744(10) 0.5932(6) -0.0110(5) 0.118(3) Uani 1 1 d .
C28 C 0.5332(8) 0.1817(5) 1.0757(4) 0.0397(16) Uani 1 1 d .
H28 H 0.5806 0.2385 1.0535 0.048 Uiso 1 1 calc R
C29 C 0.5534(5) 0.5233(4) 0.6270(3) 0.0169(11) Uani 1 1 d .
C31 C 0.4483(7) 0.1584(5) 1.0230(4) 0.0324(15) Uani 1 1 d .
C34 C 1.2221(6) 0.3283(4) 0.6722(4) 0.0239(13) Uani 1 1 d .
H34 H 1.2394 0.3768 0.6918 0.029 Uiso 1 1 calc R
C35 C 0.4380(6) 0.4831(4) 0.7639(4) 0.0262(13) Uani 1 1 d .
C38 C 0.5411(6) 0.3917(4) 0.7993(3) 0.0244(13) Uani 1 1 d .
C39 C -0.2306(6) 0.7854(4) 0.5927(4) 0.0242(13) Uani 1 1 d .
H39 H -0.3292 0.7766 0.5911 0.029 Uiso 1 1 calc R
C42 C 1.3325(6) 0.2495(4) 0.6779(3) 0.0232(12) Uani 1 1 d .
H42 H 1.4251 0.2464 0.7014 0.028 Uiso 1 1 calc R
C43 C 0.4467(5) 0.5488(4) 0.6777(3) 0.0161(11) Uani 1 1 d .
C46 C 0.7692(6) 0.3985(4) 0.6110(4) 0.0251(13) Uani 1 1 d .
H46A H 0.7399 0.4330 0.5508 0.030 Uiso 1 1 calc R
H46B H 0.7833 0.3253 0.6270 0.030 Uiso 1 1 calc R
C48 C 0.4037(9) 0.0159(6) 1.1465(4) 0.0483(19) Uani 1 1 d .
H48 H 0.3591 -0.0420 1.1700 0.058 Uiso 1 1 calc R
C50 C 0.7496(7) 0.2620(4) 0.7849(4) 0.0360(15) Uani 1 1 d .
H50A H 0.7459 0.2259 0.7491 0.054 Uiso 1 1 calc R
H50B H 0.7212 0.2216 0.8412 0.054 Uiso 1 1 calc R
H50C H 0.8492 0.2746 0.7878 0.054 Uiso 1 1 calc R
C51 C 0.5655(6) 0.5965(4) 0.5350(3) 0.0248(13) Uani 1 1 d .
H51A H 0.6687 0.5952 0.5216 0.037 Uiso 1 1 calc R
H51B H 0.5209 0.6645 0.5274 0.037 Uiso 1 1 calc R
H51C H 0.5146 0.5760 0.4979 0.037 Uiso 1 1 calc R
C54 C -0.0618(6) 0.8854(4) 0.5898(4) 0.0249(13) Uani 1 1 d .
H54 H -0.0408 0.9476 0.5861 0.030 Uiso 1 1 calc R
C56 C 0.0276(6) 0.7169(4) 0.6029(3) 0.0187(12) Uani 1 1 d .
C58 C 0.3843(9) 0.0725(6) 1.0602(4) 0.057(2) Uani 1 1 d .
H58 H 0.3279 0.0527 1.0271 0.068 Uiso 1 1 calc R
C59 C 0.0561(6) 0.8093(4) 0.5970(4) 0.0222(12) Uani 1 1 d .
H59 H 0.1537 0.8204 0.5978 0.027 Uiso 1 1 calc R
C62 C 1.1821(6) 0.1856(4) 0.6156(4) 0.0252(13) Uani 1 1 d .
H62 H 1.1675 0.1366 0.5960 0.030 Uiso 1 1 calc R
C64 C 1.0657(6) 0.2630(4) 0.6056(3) 0.0224(12) Uani 1 1 d .
H64 H 0.9762 0.2670 0.5785 0.027 Uiso 1 1 calc R
C66 C 0.2585(15) 0.5114(9) 0.0523(6) 0.092(4) Uani 1 1 d .
C68 C 0.0839(11) 0.8852(9) -0.0658(6) 0.093(4) Uani 1 1 d .
C70 C 0.5469(8) 0.1203(5) 1.1613(4) 0.0379(16) Uani 1 1 d .
H70 H 0.6054 0.1369 1.1958 0.045 Uiso 1 1 calc R
N5 N 0.0840(11) 0.9710(12) -0.1345(6) 0.140(6) Uani 1 1 d .
C9 C 0.3385(16) 0.4129(9) 0.0739(9) 0.126(5) Uani 1 1 d .
H9A H 0.4445 0.4139 0.0676 0.151 Uiso 1 1 calc R
H9B H 0.3048 0.3815 0.0388 0.151 Uiso 1 1 calc R
C10 C 0.0498(13) 0.6000(9) 0.1098(7) 0.111(4) Uani 1 1 d .
H10A H 0.0930 0.6609 0.0831 0.166 Uiso 1 1 calc R
H10B H 0.0237 0.5916 0.1665 0.166 Uiso 1 1 calc R
H10C H -0.0381 0.6059 0.0772 0.166 Uiso 1 1 calc R
C12 C 0.1364(15) 1.0514(12) -0.1206(10) 0.147(7) Uani 1 1 d .
H12A H 0.0562 1.1080 -0.1327 0.220 Uiso 1 1 calc R
H12B H 0.2163 1.0734 -0.1575 0.220 Uiso 1 1 calc R
H12C H 0.1717 1.0267 -0.0622 0.220 Uiso 1 1 calc R
C13 C -0.0069(17) 0.8756(12) -0.1925(9) 0.140(6) Uani 1 1 d .
H13A H -0.1106 0.8831 -0.2092 0.168 Uiso 1 1 calc R
H13B H 0.0550 0.8428 -0.2240 0.168 Uiso 1 1 calc R
C15 C 0.0392(15) 0.9897(10) -0.2103(7) 0.121(5) Uani 1 1 d .
H15 H 0.0338 1.0487 -0.2602 0.146 Uiso 1 1 calc R
C2 C 0.1563(18) 0.4201(10) 0.1767(8) 0.168(8) Uani 1 1 d .
H2 H 0.0838 0.3994 0.2163 0.201 Uiso 1 1 calc R
C4 C 0.3030(18) 0.3552(10) 0.1696(8) 0.134(5) Uani 1 1 d .
H4A H 0.2903 0.2856 0.1821 0.161 Uiso 1 1 calc R
H4B H 0.3810 0.3540 0.2077 0.161 Uiso 1 1 calc R
C19 C 0.0178(17) 0.8202(15) -0.1064(10) 0.169(7) Uani 1 1 d .
H19A H 0.0871 0.7575 -0.0957 0.203 Uiso 1 1 calc R
H19B H -0.0751 0.8022 -0.0805 0.203 Uiso 1 1 calc R

loop_
_atom_site_aniso_label
_atom_site_aniso_U_11
_atom_site_aniso_U_22
_atom_site_aniso_U_33
_atom_site_aniso_U_23
_atom_site_aniso_U_13
_atom_site_aniso_U_12
I1 0.01886(19) 0.0201(2) 0.0256(2) -0.01147(16) 0.00298(14) -0.00643(15)
I2 0.0211(2) 0.0167(2) 0.0284(2) -0.01056(16) 0.00209(15) -0.00524(15)
Cu2 0.0188(4) 0.0163(4) 0.0378(4) -0.0138(3) 0.0040(3) 0.0000(3)
Cu1 0.0208(4) 0.0164(4) 0.0267(4) -0.0069(3) 0.0015(3) 0.0012(3)
S2 0.0151(7) 0.0150(7) 0.0397(8) -0.0135(6) -0.0005(6) 0.0013(5)
S3 0.0157(7) 0.0211(8) 0.0617(11) -0.0248(8) 0.0012(7) 0.0013(6)
S1 0.0670(13) 0.0499(11) 0.0210(8) -0.0018(8) -0.0052(8) -0.0279(10)
O2 0.146(8) 0.216(10) 0.050(5) 0.000(6) 0.001(5) 0.065(7)
C3 0.039(4) 0.042(4) 0.035(4) -0.015(3) 0.012(3) 0.004(3)
N2 0.015(2) 0.019(2) 0.027(3) -0.009(2) 0.0004(19) -0.0012(19)
C8 0.036(4) 0.030(3) 0.023(3) -0.002(3) -0.006(3) -0.003(3)
N1 0.033(3) 0.022(3) 0.023(3) -0.008(2) 0.004(2) -0.004(2)
C11 0.016(3) 0.018(3) 0.024(3) -0.006(2) 0.006(2) 0.000(2)
N3 0.014(2) 0.018(2) 0.027(3) -0.010(2) 0.0013(19) 0.0003(19)
C16 0.022(3) 0.018(3) 0.044(4) -0.015(3) 0.003(3) -0.005(2)
C17 0.013(3) 0.016(3) 0.025(3) -0.012(2) -0.002(2) 0.001(2)
C20 0.020(3) 0.016(3) 0.030(3) -0.007(2) -0.005(2) -0.002(2)
N4 0.152(9) 0.084(7) 0.082(6) -0.039(5) 0.053(6) -0.018(6)
C23 0.010(3) 0.023(3) 0.030(3) -0.012(3) -0.001(2) 0.000(2)
O1 0.175(8) 0.109(6) 0.080(5) -0.048(5) 0.035(5) -0.033(6)
C28 0.057(5) 0.029(4) 0.030(3) -0.005(3) 0.000(3) -0.018(3)
C29 0.015(3) 0.010(3) 0.025(3) -0.007(2) 0.001(2) -0.001(2)
C31 0.041(4) 0.027(3) 0.020(3) 0.000(3) -0.001(3) -0.008(3)
C34 0.023(3) 0.018(3) 0.034(3) -0.014(3) -0.001(2) -0.003(2)
C35 0.027(3) 0.028(3) 0.026(3) -0.016(3) 0.004(2) 0.001(3)
C38 0.028(3) 0.023(3) 0.018(3) -0.004(2) -0.005(2) -0.004(2)
C39 0.013(3) 0.019(3) 0.039(3) -0.010(3) -0.003(2) -0.004(2)
C42 0.019(3) 0.022(3) 0.028(3) -0.010(3) -0.004(2) 0.001(2)
C43 0.010(2) 0.016(3) 0.021(3) -0.008(2) -0.002(2) 0.001(2)
C46 0.017(3) 0.026(3) 0.036(3) -0.018(3) 0.002(2) -0.001(2)
C48 0.070(5) 0.050(4) 0.030(4) -0.011(3) 0.003(3) -0.035(4)
C50 0.039(4) 0.017(3) 0.043(4) -0.009(3) -0.007(3) 0.009(3)
C51 0.026(3) 0.018(3) 0.026(3) -0.005(2) 0.002(2) -0.001(2)
C54 0.020(3) 0.012(3) 0.040(3) -0.009(3) -0.003(3) 0.001(2)
C56 0.015(3) 0.017(3) 0.022(3) -0.009(2) 0.004(2) 0.002(2)
C58 0.078(6) 0.074(6) 0.025(4) -0.011(4) -0.002(4) -0.053(5)
C59 0.012(3) 0.018(3) 0.039(3) -0.014(3) 0.001(2) -0.004(2)
C62 0.024(3) 0.020(3) 0.035(3) -0.017(3) 0.004(3) 0.000(2)
C64 0.018(3) 0.024(3) 0.028(3) -0.015(3) -0.003(2) 0.001(2)
C66 0.159(11) 0.082(8) 0.045(5) -0.021(5) 0.034(6) -0.061(8)
C68 0.075(7) 0.122(9) 0.025(5) 0.003(5) -0.008(4) 0.047(6)
C70 0.051(4) 0.030(4) 0.026(3) -0.003(3) -0.007(3) -0.011(3)
N5 0.075(7) 0.221(15) 0.058(6) -0.018(8) 0.001(5) 0.053(8)
C9 0.160(13) 0.092(9) 0.124(11) -0.052(9) -0.034(10) 0.011(9)
C10 0.123(10) 0.126(11) 0.076(8) -0.035(7) 0.035(7) -0.021(8)
C12 0.099(10) 0.201(17) 0.220(19) -0.169(16) 0.012(10) -0.014(10)
C13 0.134(13) 0.162(15) 0.092(10) -0.029(10) -0.009(9) 0.002(11)
C15 0.151(12) 0.105(10) 0.059(7) 0.023(6) -0.037(7) -0.029(8)
C2 0.196(15) 0.097(10) 0.112(10) 0.036(8) 0.100(11) 0.017(10)
C4 0.192(15) 0.117(11) 0.095(10) -0.038(8) 0.071(10) -0.053(11)
C19 0.121(13) 0.24(2) 0.121(13) -0.067(15) -0.034(11) 0.025(13)

loop_
_atom_type_symbol
_atom_type_description
_atom_type_scat_dispersion_real
_atom_type_scat_dispersion_imag
_atom_type_scat_source
C C 0.0033 0.0016 'International Tables Vol C Tables 4.2.6.8 and 6.1.1.4'
H H 0.0000 0.0000 'International Tables Vol C Tables 4.2.6.8 and 6.1.1.4'
Cu Cu 0.3201 1.2651 'International Tables Vol C Tables 4.2.6.8 and 6.1.1.4'
I I -0.4742 1.8119 'International Tables Vol C Tables 4.2.6.8 and 6.1.1.4'
N N 0.0061 0.0033 'International Tables Vol C Tables 4.2.6.8 and 6.1.1.4'
O O 0.0106 0.0060 'International Tables Vol C Tables 4.2.6.8 and 6.1.1.4'
S S 0.1246 0.1234 'International Tables Vol C Tables 4.2.6.8 and 6.1.1.4'

loop_
_geom_angle_atom_site_label_1
_geom_angle_atom_site_label_2
_geom_angle_atom_site_label_3
_geom_angle
_geom_angle_site_symmetry_1
_geom_angle_site_symmetry_3
Cu2 I1 Cu1 60.68(2) . .
Cu2 I1 Cu2 72.29(3) . 2_476
Cu1 I1 Cu2 114.15(3) . 2_476
Cu2 I2 Cu1 61.71(2) . .
N2 Cu2 I2 109.87(13) . .
N2 Cu2 I1 107.06(13) . .
I2 Cu2 I1 120.29(3) . .
N2 Cu2 Cu1 125.00(13) . .
I2 Cu2 Cu1 59.53(3) . .
I1 Cu2 Cu1 60.96(2) . .
N2 Cu2 I1 99.96(13) . 2_476
I2 Cu2 I1 110.00(3) . 2_476
I1 Cu2 I1 107.71(3) . 2_476
Cu1 Cu2 I1 135.01(3) . 2_476
N3 Cu1 N1 112.54(18) 1_365 2_567
N3 Cu1 I2 105.56(13) 1_365 .
N1 Cu1 I2 111.86(14) 2_567 .
N3 Cu1 Cu2 127.69(13) 1_365 .
N1 Cu1 Cu2 119.61(14) 2_567 .
I2 Cu1 Cu2 58.76(2) . .
N3 Cu1 I1 107.96(13) 1_365 .
N1 Cu1 I1 102.13(14) 2_567 .
I2 Cu1 I1 116.93(3) . .
Cu2 Cu1 I1 58.35(3) . .
C56 S2 C23 103.7(3) . .
C11 S3 C46 105.0(3) . .
C31 S1 C8 102.3(3) . .
C39 N2 C54 116.3(4) . .
C39 N2 Cu2 122.5(3) . .
C54 N2 Cu2 120.5(4) . .
C38 C8 S1 109.5(4) . .
C48 N1 C70 115.6(5) . .
C48 N1 Cu1 123.3(4) . 2_567
C70 N1 Cu1 120.9(4) . 2_567
C64 C11 C34 118.0(5) . .
C64 C11 S3 124.0(4) . .
C34 C11 S3 118.0(4) . .
C62 N3 C42 116.0(4) . .
C62 N3 Cu1 123.3(4) . 1_745
C42 N3 Cu1 120.6(3) . 1_745
C39 C16 C56 118.9(5) . .
C20 C17 C29 121.1(5) . .
C20 C17 C46 118.3(5) . .
C29 C17 C46 120.6(5) . .
C17 C20 C38 119.7(5) . .
C17 C20 C50 119.8(5) . .
C38 C20 C50 120.5(5) . .
C2 N4 C66 112.0(10) . .
C2 N4 C10 121.5(10) . .
C66 N4 C10 126.4(10) . .
C43 C23 S2 106.3(4) . .
C70 C28 C31 119.3(6) . .
C43 C29 C17 118.7(5) . .
C43 C29 C51 120.5(4) . .
C17 C29 C51 120.9(5) . .
C58 C31 C28 116.9(6) . .
C58 C31 S1 119.3(5) . .
C28 C31 S1 123.7(5) . .
C42 C34 C11 118.9(5) . .
C43 C35 C38 119.2(5) . .
C43 C35 C3 120.6(5) . .
C38 C35 C3 120.2(5) . .
C20 C38 C35 120.3(5) . .
C20 C38 C8 120.2(5) . .
C35 C38 C8 119.5(5) . .
N2 C39 C16 124.0(5) . .
N3 C42 C34 123.9(5) . .
C29 C43 C35 120.9(5) . .
C29 C43 C23 120.8(5) . .
C35 C43 C23 118.2(5) . .
C17 C46 S3 107.7(4) . .
N1 C48 C58 124.5(6) . .
N2 C54 C59 123.9(5) . .
C59 C56 C16 117.9(5) . .
C59 C56 S2 123.7(4) . .
C16 C56 S2 118.4(4) . .
C31 C58 C48 119.7(6) . .
C56 C59 C54 119.0(5) . .
N3 C62 C64 124.2(5) . .
C62 C64 C11 118.9(5) . .
O1 C66 C9 128.2(12) . .
O1 C66 N4 120.4(11) . .
C9 C66 N4 111.3(10) . .
O2 C68 N5 137.8(16) . .
O2 C68 C19 122.2(14) . .
N5 C68 C19 100.0(11) . .
N1 C70 C28 124.0(6) . .
C15 N5 C68 126.8(16) . .
C15 N5 C12 117.6(14) . .
C68 N5 C12 115.5(13) . .
C66 C9 C4 103.1(11) . .
C19 C13 C15 104.6(14) . .
N5 C15 C13 98.9(11) . .
N4 C2 C4 105.4(10) . .
C2 C4 C9 102.1(11) . .
C13 C19 C68 109.6(16) . .

loop_
_geom_bond_atom_site_label_1
_geom_bond_atom_site_label_2
_geom_bond_distance
_geom_bond_site_symmetry_2
I1 Cu2 2.6101(10) .
I1 Cu1 2.6806(9) .
I1 Cu2 2.7281(11) 2_476
I2 Cu2 2.5958(9) .
I2 Cu1 2.6166(9) .
Cu2 N2 2.038(4) .
Cu2 Cu1 2.6733(11) .
Cu2 I1 2.7281(11) 2_476
Cu1 N3 2.038(4) 1_365
Cu1 N1 2.052(5) 2_567
S2 C56 1.758(5) .
S2 C23 1.829(5) .
S3 C11 1.754(5) .
S3 C46 1.830(6) .
S1 C31 1.762(6) .
S1 C8 1.823(6) .
O2 C68 1.138(11) .
C3 C35 1.510(8) .
N2 C39 1.332(7) .
N2 C54 1.337(7) .
C8 C38 1.508(7) .
N1 C48 1.313(8) .
N1 C70 1.339(7) .
N1 Cu1 2.052(5) 2_567
C11 C64 1.379(8) .
C11 C34 1.391(7) .
N3 C62 1.337(7) .
N3 C42 1.347(7) .
N3 Cu1 2.038(4) 1_745
C16 C39 1.366(7) .
C16 C56 1.395(7) .
C17 C20 1.390(7) .
C17 C29 1.408(7) .
C17 C46 1.507(7) .
C20 C38 1.392(8) .
C20 C50 1.516(7) .
N4 C2 1.350(12) .
N4 C66 1.399(13) .
N4 C10 1.427(13) .
C23 C43 1.506(7) .
O1 C66 1.271(11) .
C28 C70 1.371(8) .
C28 C31 1.379(9) .
C29 C43 1.392(7) .
C29 C51 1.518(7) .
C31 C58 1.370(9) .
C34 C42 1.365(7) .
C35 C43 1.406(7) .
C35 C38 1.406(8) .
C48 C58 1.371(9) .
C54 C59 1.376(7) .
C56 C59 1.371(7) .
C62 C64 1.369(7) .
C66 C9 1.397(15) .
C68 N5 1.323(15) .
C68 C19 1.57(2) .
N5 C15 1.278(14) .
N5 C12 1.436(17) .
C9 C4 1.566(16) .
C13 C19 1.369(18) .
C13 C15 1.680(18) .
C2 C4 1.535(17) .
